data_9016136
loop_
_publ_author_name
'Lipp, C.'
'Burns, P. C.'

_publ_section_title
;
 Th2[BO4][PO4]: a rare example of an actinide borate-phosphate
;
_journal_name_full 'The Canadian Mineralogist'
_journal_page_first 1211
_journal_page_last 1220
_journal_paper_doi 10.3749/canmin.49.5.1211
_journal_volume 49
_journal_year 2011
_chemical_compound_source Synthetic
_chemical_formula_sum 'B O8 P Th2'
_space_group_IT_number 14
_symmetry_space_group_name_Hall '-P 2ybc'
_symmetry_space_group_name_H-M 'P 1 21/c 1'
_cell_angle_alpha 90
_cell_angle_beta 103.746
_cell_angle_gamma 90
_cell_length_a 8.4665
_cell_length_b 7.9552
_cell_length_c 8.2297
_cell_formula_units_Z 4
_cell_volume 538.417
_database_code_amcsd 0018624
_exptl_crystal_density_diffrn 7.820
_cod_original_formula_sum 'Th2 B P O8'
_cod_database_code 9016136
_amcsd_formula_title Th2[BO4][PO4]

loop_
_space_group_symop_operation_xyz
x,y,z
x,1/2-y,1/2+z
-x,1/2+y,1/2-z
-x,-y,-z

loop_
_atom_site_aniso_label
_atom_site_aniso_U_11
_atom_site_aniso_U_22
_atom_site_aniso_U_33
_atom_site_aniso_U_12
_atom_site_aniso_U_13
_atom_site_aniso_U_23
Th1 0.00730 0.00520 0.00760 0.00030 0.00310 -0.00030
Th2 0.00500 0.00540 0.00530 -0.00010 0.00090 -0.00030
P 0.00390 0.00660 0.00730 -0.00020 0.00150 -0.00040
O1 0.01370 0.00180 0.01100 -0.00090 0.00500 -0.00110
O2 0.00900 0.00550 0.00190 -0.00450 -0.00150 0.00050
O3 0.00980 0.00740 0.00540 -0.00220 0.00130 -0.00260
O4 0.00400 0.00470 0.00920 0.00130 -0.00340 -0.00040
O5 0.01120 0.01360 0.01200 -0.00340 0.00500 -0.00550
O6 0.01560 0.00600 0.00920 0.00150 0.00590 0.00070
O7 0.00660 0.01210 0.00670 0.00160 -0.00240 0.00000
O8 0.00610 0.00930 0.00830 0.00110 -0.00160 0.00120

loop_
_atom_site_label
_atom_site_fract_x
_atom_site_fract_y
_atom_site_fract_z
_atom_site_U_iso_or_equiv
Th1 0.18301 0.69330 0.04140 ?
Th2 0.24191 0.31714 0.42356 ?
B 0.03260 0.05700 0.21880 0.00630
P 0.54340 0.45380 0.21670 ?
O1 0.05640 0.89330 0.15560 ?
O2 0.08920 0.06730 0.40330 ?
O3 0.10880 0.19910 0.14870 ?
O4 0.14620 0.58740 0.32310 ?
O5 0.63150 0.31140 0.15410 ?
O6 0.42940 0.12630 0.35220 ?
O7 0.39020 0.95110 0.09310 ?
O8 0.35780 0.42290 0.17250 ?

loop_
_cod_related_entry_id
_cod_related_entry_database
_cod_related_entry_code
1 AMCSD 0018624
